data_1505649
loop_
_publ_author_name
'Harmata, Michael'
'Zheng, Pinguan'

_publ_section_title
;
 A stereospecific synthesis of chiral cyclic sulfinamides.
;
_journal_issue 25
_journal_name_full 'Organic letters'
_journal_page_first 5251
_journal_page_last 5253
_journal_paper_doi 10.1021/ol7024394
_journal_volume 9
_journal_year 2007
_chemical_absolute_configuration ad
_chemical_formula_sum 'C10 H12 N O S'
_chemical_formula_weight 194.27
_space_group_IT_number 19
_symmetry_cell_setting orthorhombic
_symmetry_Int_Tables_number 19
_symmetry_space_group_name_Hall 'P 2ac 2ab'
_symmetry_space_group_name_H-M 'P 21 21 21'
_atom_sites_solution_hydrogens geom
_atom_sites_solution_primary direct
_atom_sites_solution_secondary difmap
_audit_creation_method SHELXL-97
_cell_angle_alpha 90.00
_cell_angle_beta 90.00
_cell_angle_gamma 90.00
_cell_formula_units_Z 4
_cell_length_a 5.3752(4)
_cell_length_b 8.4870(6)
_cell_length_c 21.9878(16)
_cell_measurement_temperature 173(2)
_cell_volume 1003.07(13)
_computing_cell_refinement 'SAINT (Bruker, 1998)'
_computing_data_collection 'SMART (Bruker, 1998)'
_computing_data_reduction 'SAINT (Bruker, 1998)'
_computing_molecular_graphics 'ORTEP-III (Burnett & Johnson, 1996)'
_computing_publication_material 'CIFTAB (Sheldrick, 1997)'
_computing_structure_refinement 'SHELXL-97 (Sheldrick, 1997)'
_computing_structure_solution 'SHELXS-97 (Sheldrick, 1997)'
_diffrn_ambient_temperature 173(2)
_diffrn_measured_fraction_theta_full 0.998
_diffrn_measured_fraction_theta_max 0.998
_diffrn_measurement_device_type 'Bruker SMART CCD area detector'
_diffrn_measurement_method 'omega scans'
_diffrn_radiation_monochromator graphite
_diffrn_radiation_type MoK\a
_diffrn_radiation_wavelength 0.71073
_diffrn_reflns_av_R_equivalents 0.0178
_diffrn_reflns_av_sigmaI/netI 0.0164
_diffrn_reflns_limit_h_max 6
_diffrn_reflns_limit_h_min -6
_diffrn_reflns_limit_k_max 10
_diffrn_reflns_limit_k_min -10
_diffrn_reflns_limit_l_max 26
_diffrn_reflns_limit_l_min -28
_diffrn_reflns_number 7086
_diffrn_reflns_theta_full 27.11
_diffrn_reflns_theta_max 27.11
_diffrn_reflns_theta_min 1.85
_diffrn_source 'fine-focus sealed tube'
_diffrn_standards_decay_% 0.0
_exptl_absorpt_coefficient_mu 0.282
_exptl_absorpt_correction_T_max 0.93
_exptl_absorpt_correction_T_min 0.75
_exptl_absorpt_correction_type multi-scan
_exptl_absorpt_process_details
;
 Data were corrected for decay and absorption using the program SADABS 
 (Sheldrick, G. M. (2003). SADABS. Version 2.10. University of
 G\"ottingen, Germany).
;
_exptl_crystal_density_diffrn 1.286
_exptl_crystal_density_method 'not measured'
_exptl_crystal_F_000 412
_exptl_crystal_size_max 0.55
_exptl_crystal_size_mid 0.50
_exptl_crystal_size_min 0.25
_refine_diff_density_max 0.504
_refine_diff_density_min -0.127
_refine_diff_density_rms 0.048
_refine_ls_abs_structure_details 'Flack H D (1983), Acta Cryst. A39, 876-881'
_refine_ls_abs_structure_Flack 0.05(8)
_refine_ls_extinction_method none
_refine_ls_goodness_of_fit_ref 1.113
_refine_ls_hydrogen_treatment constr
_refine_ls_matrix_type full
_refine_ls_number_parameters 119
_refine_ls_number_reflns 2196
_refine_ls_number_restraints 0
_refine_ls_restrained_S_all 1.113
_refine_ls_R_factor_all 0.0310
_refine_ls_R_factor_gt 0.0303
_refine_ls_shift/su_max 0.001
_refine_ls_shift/su_mean 0.000
_refine_ls_structure_factor_coef Fsqd
_refine_ls_weighting_details 'calc w=1/[\s^2^(Fo^2^)+(0.0498P)^2^+0.1578P] where P=(Fo^2^+2Fc^2^)/3'
_refine_ls_weighting_scheme calc
_refine_ls_wR_factor_gt 0.0837
_refine_ls_wR_factor_ref 0.0843
_reflns_number_gt 2144
_reflns_number_total 2196
_reflns_threshold_expression >2sigma(I)
_cod_data_source_file ol7024394-file001.cif
_cod_data_source_block PZ-IX-38A1
_cod_database_code 1505649

loop_
_symmetry_equiv_pos_as_xyz
'x, y, z'
'-x+1/2, -y, z+1/2'
'x+1/2, -y+1/2, -z'
'-x, y+1/2, -z+1/2'

loop_
_atom_site_label
_atom_site_type_symbol
_atom_site_fract_x
_atom_site_fract_y
_atom_site_fract_z
_atom_site_U_iso_or_equiv
_atom_site_adp_type
_atom_site_occupancy
_atom_site_symmetry_multiplicity
_atom_site_calc_flag
_atom_site_refinement_flags
S1 S 0.23318(8) 0.58494(4) 0.231066(16) 0.03404(12) Uani 1 1 d .
O1 O 0.0530(3) 0.49502(14) 0.26922(6) 0.0569(4) Uani 1 1 d .
N1 N 0.0876(3) 0.70028(14) 0.18282(6) 0.0333(3) Uani 1 1 d .
C1 C 0.3408(3) 0.44712(19) 0.17480(7) 0.0337(3) Uani 1 1 d .
H1A H 0.4496 0.5025 0.1454 0.040 Uiso 1 1 calc R
H1B H 0.4410 0.3642 0.1949 0.040 Uiso 1 1 calc R
C2 C 0.1242(3) 0.37024(17) 0.14055(6) 0.0283(3) Uani 1 1 d .
H2 H 0.0179 0.3150 0.1712 0.034 Uiso 1 1 calc R
C3 C -0.0362(3) 0.49414(16) 0.10949(6) 0.0257(3) Uani 1 1 d .
C4 C -0.1808(3) 0.45843(18) 0.05844(7) 0.0306(3) Uani 1 1 d .
H4 H -0.1714 0.3555 0.0416 0.037 Uiso 1 1 calc R
C5 C -0.3372(3) 0.5677(2) 0.03163(7) 0.0366(3) Uani 1 1 d .
H5 H -0.4354 0.5390 -0.0026 0.044 Uiso 1 1 calc R
C6 C -0.3502(3) 0.7194(2) 0.05486(8) 0.0389(4) Uani 1 1 d .
H6 H -0.4555 0.7955 0.0364 0.047 Uiso 1 1 calc R
C7 C -0.2086(3) 0.75945(17) 0.10520(7) 0.0359(3) Uani 1 1 d .
H7 H -0.2179 0.8631 0.1213 0.043 Uiso 1 1 calc R
C8 C -0.0527(3) 0.64861(17) 0.13241(6) 0.0283(3) Uani 1 1 d .
C9 C 0.2218(3) 0.24484(18) 0.09553(7) 0.0383(4) Uani 1 1 d .
H9A H 0.0777 0.1886 0.0778 0.046 Uiso 1 1 calc R
H9B H 0.3092 0.2991 0.0619 0.046 Uiso 1 1 calc R
C10 C 0.3976(4) 0.1241(2) 0.12334(10) 0.0494(5) Uani 1 1 d .
H10A H 0.5580 0.1740 0.1321 0.074 Uiso 1 1 calc R
H10B H 0.4222 0.0370 0.0947 0.074 Uiso 1 1 calc R
H10C H 0.3257 0.0834 0.1612 0.074 Uiso 1 1 calc R

loop_
_atom_site_aniso_label
_atom_site_aniso_U_11
_atom_site_aniso_U_22
_atom_site_aniso_U_33
_atom_site_aniso_U_23
_atom_site_aniso_U_13
_atom_site_aniso_U_12
S1 0.0486(2) 0.02731(18) 0.02616(19) -0.00106(12) -0.00284(16) 0.00414(16)
O1 0.1017(12) 0.0298(6) 0.0390(6) 0.0046(5) 0.0286(8) 0.0023(7)
N1 0.0467(8) 0.0231(6) 0.0302(7) -0.0009(5) -0.0059(6) 0.0014(5)
C1 0.0329(7) 0.0342(7) 0.0339(7) -0.0052(6) -0.0028(6) 0.0076(6)
C2 0.0305(7) 0.0248(7) 0.0298(7) -0.0008(5) 0.0020(6) 0.0035(6)
C3 0.0251(7) 0.0249(6) 0.0272(7) 0.0014(5) 0.0038(5) 0.0016(5)
C4 0.0329(8) 0.0296(7) 0.0292(7) -0.0031(5) 0.0003(6) 0.0018(6)
C5 0.0375(8) 0.0406(8) 0.0315(7) -0.0001(6) -0.0038(6) 0.0035(7)
C6 0.0423(8) 0.0353(8) 0.0390(9) 0.0064(7) -0.0043(7) 0.0117(7)
C7 0.0447(9) 0.0257(7) 0.0372(8) 0.0012(6) -0.0010(7) 0.0069(7)
C8 0.0319(7) 0.0255(6) 0.0275(7) 0.0012(5) 0.0026(6) 0.0004(6)
C9 0.0421(9) 0.0322(7) 0.0407(8) -0.0107(6) -0.0064(7) 0.0131(7)
C10 0.0531(10) 0.0374(9) 0.0578(11) -0.0128(8) -0.0118(9) 0.0206(8)

loop_
_atom_type_symbol
_atom_type_description
_atom_type_scat_dispersion_real
_atom_type_scat_dispersion_imag
_atom_type_scat_source
C C 0.0033 0.0016 'International Tables Vol C Tables 4.2.6.8 and 6.1.1.4'
H H 0.0000 0.0000 'International Tables Vol C Tables 4.2.6.8 and 6.1.1.4'
N N 0.0061 0.0033 'International Tables Vol C Tables 4.2.6.8 and 6.1.1.4'
O O 0.0106 0.0060 'International Tables Vol C Tables 4.2.6.8 and 6.1.1.4'
S S 0.1246 0.1234 'International Tables Vol C Tables 4.2.6.8 and 6.1.1.4'

loop_
_geom_angle_atom_site_label_1
_geom_angle_atom_site_label_2
_geom_angle_atom_site_label_3
_geom_angle
O1 S1 N1 111.04(8)
O1 S1 C1 105.26(8)
N1 S1 C1 95.55(7)
C8 N1 S1 125.25(10)
C2 C1 S1 111.74(11)
C2 C1 H1A 109.3
S1 C1 H1A 109.3
C2 C1 H1B 109.3
S1 C1 H1B 109.3
H1A C1 H1B 107.9
C3 C2 C1 110.91(12)
C3 C2 C9 112.38(12)
C1 C2 C9 110.50(13)
C3 C2 H2 107.6
C1 C2 H2 107.6
C9 C2 H2 107.6
C4 C3 C8 117.02(13)
C4 C3 C2 121.70(13)
C8 C3 C2 121.24(13)
C5 C4 C3 122.30(14)
C5 C4 H4 118.8
C3 C4 H4 118.8
C4 C5 C6 119.72(15)
C4 C5 H5 120.1
C6 C5 H5 120.1
C7 C6 C5 119.63(15)
C7 C6 H6 120.2
C5 C6 H6 120.2
C6 C7 C8 120.50(14)
C6 C7 H7 119.8
C8 C7 H7 119.8
C7 C8 C3 120.82(14)
C7 C8 N1 116.66(13)
C3 C8 N1 122.52(13)
C10 C9 C2 114.65(13)
C10 C9 H9A 108.6
C2 C9 H9A 108.6
C10 C9 H9B 108.6
C2 C9 H9B 108.6
H9A C9 H9B 107.6
C9 C10 H10A 109.5
C9 C10 H10B 109.5
H10A C10 H10B 109.5
C9 C10 H10C 109.5
H10A C10 H10C 109.5
H10B C10 H10C 109.5

loop_
_geom_bond_atom_site_label_1
_geom_bond_atom_site_label_2
_geom_bond_distance
S1 O1 1.4912(13)
S1 N1 1.6420(14)
S1 C1 1.7983(15)
N1 C8 1.4103(19)
C1 C2 1.533(2)
C1 H1A 0.9900
C1 H1B 0.9900
C2 C3 1.5217(19)
C2 C9 1.5453(19)
C2 H2 1.0000
C3 C4 1.399(2)
C3 C8 1.4073(19)
C4 C5 1.384(2)
C4 H4 0.9500
C5 C6 1.387(2)
C5 H5 0.9500
C6 C7 1.385(2)
C6 H6 0.9500
C7 C8 1.395(2)
C7 H7 0.9500
C9 C10 1.522(2)
C9 H9A 0.9900
C9 H9B 0.9900
C10 H10A 0.9800
C10 H10B 0.9800
C10 H10C 0.9800

loop_
_geom_torsion_atom_site_label_1
_geom_torsion_atom_site_label_2
_geom_torsion_atom_site_label_3
_geom_torsion_atom_site_label_4
_geom_torsion
O1 S1 N1 C8 -69.15(14)
C1 S1 N1 C8 39.55(14)
O1 S1 C1 C2 53.55(13)
N1 S1 C1 C2 -60.05(12)
S1 C1 C2 C3 58.35(15)
S1 C1 C2 C9 -176.34(10)
C1 C2 C3 C4 155.18(14)
C9 C2 C3 C4 30.94(19)
C1 C2 C3 C8 -27.28(18)
C9 C2 C3 C8 -151.52(14)
C8 C3 C4 C5 -1.0(2)
C2 C3 C4 C5 176.62(14)
C3 C4 C5 C6 1.2(3)
C4 C5 C6 C7 -0.8(3)
C5 C6 C7 C8 0.3(3)
C6 C7 C8 C3 -0.2(2)
C6 C7 C8 N1 179.00(15)
C4 C3 C8 C7 0.5(2)
C2 C3 C8 C7 -177.16(14)
C4 C3 C8 N1 -178.62(13)
C2 C3 C8 N1 3.7(2)
S1 N1 C8 C7 165.53(12)
S1 N1 C8 C3 -15.3(2)
C3 C2 C9 C10 176.11(16)
C1 C2 C9 C10 51.64(19)
